data_4028692
loop_
_publ_author_name
'Rong Zhou'
'Jianfang Wang'
'Jia Yu'
'Zhengjie He'

_publ_section_title
;
 Highly Chemoselective Rauhut-Currier Reaction between Maleimides and
 Enones and Dual Phosphine-Mediated One-Pot Synthesis of Bicyclic and
 Polycyclic Skeletons
;
_journal_name_full 'Journal of Organic Chemistry'
_journal_page_first 10596
_journal_page_last 10604
_journal_paper_doi 10.1021/jo401363u
_journal_volume 78
_journal_year 2013
_chemical_formula_sum 'C22 H18 Cl N O4'
_chemical_formula_weight 395.82
_chemical_name_systematic
; 
 ? 
;
_space_group_IT_number 14
_symmetry_cell_setting monoclinic
_symmetry_space_group_name_Hall '-P 2ybc'
_symmetry_space_group_name_H-M 'P 1 21/c 1'
_atom_sites_solution_hydrogens geom
_atom_sites_solution_primary direct
_atom_sites_solution_secondary difmap
_audit_creation_method SHELXL-97
_cell_angle_alpha 90.00
_cell_angle_beta 91.70(3)
_cell_angle_gamma 90.00
_cell_formula_units_Z 4
_cell_length_a 17.561(4)
_cell_length_b 7.9588(16)
_cell_length_c 13.637(3)
_cell_measurement_reflns_used 4714
_cell_measurement_temperature 293(2)
_cell_measurement_theta_max 27.9584
_cell_measurement_theta_min 2.8102
_cell_volume 1905.1(7)
_computing_cell_refinement crystalclear
_computing_data_collection crystalclear
_computing_data_reduction crystalclear
_computing_molecular_graphics 'Bruker SHELXTL'
_computing_publication_material 'Bruker SHELXTL'
_computing_structure_refinement 'SHELXL-97 (Sheldrick, 1997)'
_computing_structure_solution 'SHELXS-97 (Sheldrick, 1990)'
_diffrn_ambient_temperature 293(2)
_diffrn_measured_fraction_theta_full 0.984
_diffrn_measured_fraction_theta_max 0.984
_diffrn_measurement_device_type 'rigaku saturn'
_diffrn_measurement_method '\w scans'
_diffrn_radiation_monochromator confocal
_diffrn_radiation_source 'rotating anode'
_diffrn_radiation_type MoK\a
_diffrn_radiation_wavelength 0.71073
_diffrn_reflns_av_R_equivalents 0.0642
_diffrn_reflns_av_sigmaI/netI 0.0615
_diffrn_reflns_limit_h_max 20
_diffrn_reflns_limit_h_min -23
_diffrn_reflns_limit_k_max 10
_diffrn_reflns_limit_k_min -10
_diffrn_reflns_limit_l_max 12
_diffrn_reflns_limit_l_min -17
_diffrn_reflns_number 18439
_diffrn_reflns_theta_full 27.89
_diffrn_reflns_theta_max 27.89
_diffrn_reflns_theta_min 2.81
_diffrn_standards_decay_% 0
_diffrn_standards_interval_count 0
_diffrn_standards_interval_time 0
_diffrn_standards_number 0
_exptl_absorpt_coefficient_mu 0.229
_exptl_absorpt_correction_T_max 0.9774
_exptl_absorpt_correction_T_min 0.9556
_exptl_absorpt_correction_type multi-scan
_exptl_absorpt_process_details crystalclear
_exptl_crystal_density_diffrn 1.380
_exptl_crystal_F_000 824
_exptl_crystal_size_max 0.20
_exptl_crystal_size_mid 0.18
_exptl_crystal_size_min 0.10
_refine_diff_density_max 0.270
_refine_diff_density_min -0.342
_refine_diff_density_rms 0.057
_refine_ls_extinction_coef 0.035(3)
_refine_ls_extinction_expression Fc^*^=kFc[1+0.001xFc^2^\l^3^/sin(2\q)]^-1/4^
_refine_ls_extinction_method SHELXL
_refine_ls_goodness_of_fit_ref 1.068
_refine_ls_hydrogen_treatment constr
_refine_ls_matrix_type full
_refine_ls_number_parameters 255
_refine_ls_number_reflns 4484
_refine_ls_number_restraints 0
_refine_ls_restrained_S_all 1.068
_refine_ls_R_factor_all 0.0990
_refine_ls_R_factor_gt 0.0604
_refine_ls_shift/su_max 0.002
_refine_ls_shift/su_mean 0.000
_refine_ls_structure_factor_coef Fsqd
_refine_ls_weighting_details 'calc w=1/[\s^2^(Fo^2^)+(0.0700P)^2^+0.0000P] where P=(Fo^2^+2Fc^2^)/3'
_refine_ls_weighting_scheme calc
_refine_ls_wR_factor_gt 0.1419
_refine_ls_wR_factor_ref 0.1634
_reflns_number_gt 2319
_reflns_number_total 4484
_reflns_threshold_expression >2sigma(I)
_cod_data_source_file jo401363u_si_002.cif
_cod_data_source_block r120723c1
_cod_database_code 4028692

loop_
_symmetry_equiv_pos_as_xyz
'x, y, z'
'-x, y+1/2, -z+1/2'
'-x, -y, -z'
'x, -y-1/2, z-1/2'

loop_
_atom_site_label
_atom_site_type_symbol
_atom_site_fract_x
_atom_site_fract_y
_atom_site_fract_z
_atom_site_U_iso_or_equiv
_atom_site_adp_type
_atom_site_occupancy
_atom_site_symmetry_multiplicity
_atom_site_calc_flag
_atom_site_refinement_flags
Cl1 Cl 0.45582(4) 0.52625(12) 0.10164(6) 0.0918(4) Uani 1 1 d .
O1 O 0.16593(10) 0.51223(19) 0.38414(12) 0.0570(5) Uani 1 1 d .
O2 O 0.07665(10) 0.8990(2) 0.59962(12) 0.0618(5) Uani 1 1 d .
O3 O 0.33686(13) 1.1781(3) 0.30673(15) 0.0874(7) Uani 1 1 d .
O4 O 0.31757(9) 1.2454(2) 0.46268(13) 0.0620(5) Uani 1 1 d .
N1 N 0.11996(10) 0.6774(2) 0.50846(12) 0.0404(4) Uani 1 1 d .
C1 C 0.11035(12) 0.5465(3) 0.57981(15) 0.0413(5) Uani 1 1 d .
C2 C 0.17086(14) 0.4449(3) 0.60706(17) 0.0503(6) Uani 1 1 d .
H2 H 0.2183 0.4614 0.5800 0.060 Uiso 1 1 calc R
C3 C 0.16092(18) 0.3182(3) 0.67477(18) 0.0644(7) Uani 1 1 d .
H3 H 0.2013 0.2474 0.6922 0.077 Uiso 1 1 calc R
C4 C 0.0907(2) 0.2970(4) 0.71660(18) 0.0701(8) Uani 1 1 d .
H4 H 0.0840 0.2121 0.7624 0.084 Uiso 1 1 calc R
C5 C 0.03126(17) 0.4004(4) 0.69079(18) 0.0652(8) Uani 1 1 d .
H5 H -0.0154 0.3865 0.7202 0.078 Uiso 1 1 calc R
C6 C 0.03981(13) 0.5253(3) 0.62143(16) 0.0520(6) Uani 1 1 d .
H6 H -0.0010 0.5940 0.6030 0.062 Uiso 1 1 calc R
C7 C 0.14865(12) 0.6492(3) 0.41493(15) 0.0416(5) Uani 1 1 d .
C8 C 0.15145(11) 0.8167(3) 0.36233(15) 0.0389(5) Uani 1 1 d .
H8 H 0.1237 0.8109 0.2990 0.047 Uiso 1 1 calc R
C9 C 0.23198(12) 0.8851(3) 0.34948(14) 0.0404(5) Uani 1 1 d .
C10 C 0.23967(12) 1.0363(3) 0.39312(16) 0.0447(5) Uani 1 1 d .
C11 C 0.17032(14) 1.0897(3) 0.44699(17) 0.0507(6) Uani 1 1 d .
H11A H 0.1496 1.1935 0.4202 0.061 Uiso 1 1 calc R
H11B H 0.1823 1.1054 0.5163 0.061 Uiso 1 1 calc R
C12 C 0.11364(12) 0.9433(3) 0.43085(16) 0.0428(5) Uani 1 1 d .
H12 H 0.0653 0.9839 0.4019 0.051 Uiso 1 1 calc R
C13 C 0.10053(12) 0.8444(3) 0.52348(16) 0.0439(5) Uani 1 1 d .
C14 C 0.28782(12) 0.7902(3) 0.29172(15) 0.0409(5) Uani 1 1 d .
C15 C 0.26303(13) 0.6864(3) 0.21510(16) 0.0497(6) Uani 1 1 d .
H15 H 0.2111 0.6726 0.2025 0.060 Uiso 1 1 calc R
C16 C 0.31454(14) 0.6031(3) 0.15714(18) 0.0584(7) Uani 1 1 d .
H16 H 0.2975 0.5348 0.1057 0.070 Uiso 1 1 calc R
C17 C 0.39091(14) 0.6229(3) 0.17700(18) 0.0563(7) Uani 1 1 d .
C18 C 0.41733(14) 0.7199(4) 0.2546(2) 0.0614(7) Uani 1 1 d .
H18 H 0.4693 0.7298 0.2683 0.074 Uiso 1 1 calc R
C19 C 0.36555(13) 0.8017(3) 0.31143(18) 0.0552(6) Uani 1 1 d .
H19 H 0.3831 0.8663 0.3643 0.066 Uiso 1 1 calc R
C20 C 0.30326(14) 1.1567(3) 0.38077(18) 0.0532(6) Uani 1 1 d .
C21 C 0.37683(18) 1.3734(4) 0.4569(2) 0.0885(10) Uani 1 1 d .
H21A H 0.4237 1.3222 0.4356 0.106 Uiso 1 1 calc R
H21B H 0.3615 1.4579 0.4091 0.106 Uiso 1 1 calc R
C22 C 0.3899(2) 1.4515(6) 0.5515(3) 0.1358(18) Uani 1 1 d .
H22A H 0.3438 1.5046 0.5717 0.204 Uiso 1 1 calc R
H22B H 0.4294 1.5343 0.5469 0.204 Uiso 1 1 calc R
H22C H 0.4051 1.3676 0.5987 0.204 Uiso 1 1 calc R

loop_
_atom_site_aniso_label
_atom_site_aniso_U_11
_atom_site_aniso_U_22
_atom_site_aniso_U_33
_atom_site_aniso_U_23
_atom_site_aniso_U_13
_atom_site_aniso_U_12
Cl1 0.0730(5) 0.1118(8) 0.0925(6) -0.0193(5) 0.0348(4) 0.0221(4)
O1 0.0825(12) 0.0393(10) 0.0506(10) -0.0033(7) 0.0255(9) 0.0017(8)
O2 0.0814(12) 0.0523(11) 0.0535(10) -0.0056(8) 0.0310(9) 0.0064(9)
O3 0.1123(16) 0.0792(15) 0.0730(14) -0.0075(11) 0.0380(12) -0.0383(12)
O4 0.0643(11) 0.0537(11) 0.0684(11) -0.0103(9) 0.0093(9) -0.0178(9)
N1 0.0470(10) 0.0385(10) 0.0366(10) 0.0011(8) 0.0140(8) 0.0018(8)
C1 0.0496(13) 0.0400(12) 0.0346(12) -0.0021(9) 0.0090(9) -0.0060(10)
C2 0.0567(14) 0.0476(14) 0.0470(14) -0.0014(11) 0.0071(11) 0.0017(11)
C3 0.100(2) 0.0476(15) 0.0450(15) -0.0026(12) -0.0051(14) 0.0107(14)
C4 0.115(2) 0.0544(17) 0.0410(15) 0.0059(12) 0.0045(16) -0.0238(17)
C5 0.0761(19) 0.077(2) 0.0431(15) 0.0033(13) 0.0113(13) -0.0317(16)
C6 0.0502(14) 0.0656(17) 0.0407(13) -0.0003(11) 0.0080(11) -0.0114(12)
C7 0.0451(12) 0.0415(13) 0.0389(12) -0.0047(9) 0.0118(9) -0.0021(10)
C8 0.0418(12) 0.0394(12) 0.0359(11) -0.0004(9) 0.0074(9) -0.0002(9)
C9 0.0470(12) 0.0411(13) 0.0338(11) 0.0037(9) 0.0089(9) -0.0011(10)
C10 0.0536(13) 0.0386(12) 0.0424(13) 0.0015(10) 0.0098(10) -0.0050(10)
C11 0.0663(15) 0.0374(12) 0.0492(14) -0.0028(10) 0.0142(11) 0.0015(11)
C12 0.0474(12) 0.0387(12) 0.0428(13) 0.0006(10) 0.0084(10) 0.0054(10)
C13 0.0430(12) 0.0418(13) 0.0476(14) -0.0024(10) 0.0133(10) 0.0019(10)
C14 0.0475(12) 0.0408(12) 0.0348(12) 0.0023(9) 0.0091(9) -0.0004(10)
C15 0.0470(13) 0.0551(15) 0.0476(14) -0.0088(11) 0.0098(10) -0.0035(11)
C16 0.0597(16) 0.0666(18) 0.0497(15) -0.0140(12) 0.0125(12) 0.0007(13)
C17 0.0528(15) 0.0624(17) 0.0549(15) 0.0031(12) 0.0207(12) 0.0098(12)
C18 0.0423(13) 0.0727(19) 0.0694(18) -0.0032(14) 0.0075(12) 0.0021(12)
C19 0.0481(14) 0.0616(17) 0.0559(15) -0.0069(12) 0.0029(11) -0.0044(12)
C20 0.0654(16) 0.0409(13) 0.0540(15) -0.0028(11) 0.0121(13) -0.0071(11)
C21 0.084(2) 0.070(2) 0.113(3) -0.0185(19) 0.0215(19) -0.0361(17)
C22 0.096(3) 0.139(4) 0.174(4) -0.089(3) 0.033(3) -0.058(3)

loop_
_atom_type_symbol
_atom_type_description
_atom_type_scat_dispersion_real
_atom_type_scat_dispersion_imag
_atom_type_scat_source
C C 0.0033 0.0016 'International Tables Vol C Tables 4.2.6.8 and 6.1.1.4'
H H 0.0000 0.0000 'International Tables Vol C Tables 4.2.6.8 and 6.1.1.4'
N N 0.0061 0.0033 'International Tables Vol C Tables 4.2.6.8 and 6.1.1.4'
O O 0.0106 0.0060 'International Tables Vol C Tables 4.2.6.8 and 6.1.1.4'
Cl Cl 0.1484 0.1585 'International Tables Vol C Tables 4.2.6.8 and 6.1.1.4'

loop_
_geom_angle_atom_site_label_1
_geom_angle_atom_site_label_2
_geom_angle_atom_site_label_3
_geom_angle
C20 O4 C21 116.1(2)
C13 N1 C7 112.53(17)
C13 N1 C1 123.96(17)
C7 N1 C1 123.49(18)
C2 C1 C6 120.6(2)
C2 C1 N1 120.17(19)
C6 C1 N1 119.2(2)
C1 C2 C3 119.8(2)
C1 C2 H2 120.1
C3 C2 H2 120.1
C2 C3 C4 119.7(3)
C2 C3 H3 120.1
C4 C3 H3 120.1
C5 C4 C3 120.2(2)
C5 C4 H4 119.9
C3 C4 H4 119.9
C4 C5 C6 120.7(2)
C4 C5 H5 119.6
C6 C5 H5 119.6
C5 C6 C1 118.9(2)
C5 C6 H6 120.6
C1 C6 H6 120.6
O1 C7 N1 124.0(2)
O1 C7 C8 128.04(19)
N1 C7 C8 107.91(18)
C7 C8 C9 114.23(18)
C7 C8 C12 105.56(16)
C9 C8 C12 104.68(17)
C7 C8 H8 110.7
C9 C8 H8 110.7
C12 C8 H8 110.7
C10 C9 C14 129.1(2)
C10 C9 C8 110.36(18)
C14 C9 C8 120.52(19)
C9 C10 C20 126.3(2)
C9 C10 C11 113.37(19)
C20 C10 C11 119.7(2)
C10 C11 C12 104.21(17)
C10 C11 H11A 110.9
C12 C11 H11A 110.9
C10 C11 H11B 110.9
C12 C11 H11B 110.9
H11A C11 H11B 108.9
C13 C12 C8 104.21(17)
C13 C12 C11 112.79(19)
C8 C12 C11 107.03(17)
C13 C12 H12 110.9
C8 C12 H12 110.9
C11 C12 H12 110.9
O2 C13 N1 124.2(2)
O2 C13 C12 126.5(2)
N1 C13 C12 109.33(17)
C19 C14 C15 118.0(2)
C19 C14 C9 121.8(2)
C15 C14 C9 120.3(2)
C16 C15 C14 121.1(2)
C16 C15 H15 119.4
C14 C15 H15 119.4
C17 C16 C15 118.9(2)
C17 C16 H16 120.5
C15 C16 H16 120.5
C16 C17 C18 121.4(2)
C16 C17 Cl1 119.2(2)
C18 C17 Cl1 119.4(2)
C19 C18 C17 119.0(2)
C19 C18 H18 120.5
C17 C18 H18 120.5
C18 C19 C14 121.5(2)
C18 C19 H19 119.2
C14 C19 H19 119.2
O3 C20 O4 122.9(2)
O3 C20 C10 125.4(2)
O4 C20 C10 111.65(19)
C22 C21 O4 110.3(3)
C22 C21 H21A 109.6
O4 C21 H21A 109.6
C22 C21 H21B 109.6
O4 C21 H21B 109.6
H21A C21 H21B 108.1
C21 C22 H22A 109.5
C21 C22 H22B 109.5
H22A C22 H22B 109.5
C21 C22 H22C 109.5
H22A C22 H22C 109.5
H22B C22 H22C 109.5

loop_
_geom_bond_atom_site_label_1
_geom_bond_atom_site_label_2
_geom_bond_distance
Cl1 C17 1.737(2)
O1 C7 1.210(2)
O2 C13 1.212(2)
O3 C20 1.197(3)
O4 C20 1.339(3)
O4 C21 1.460(3)
N1 C13 1.389(3)
N1 C7 1.403(3)
N1 C1 1.439(3)
C1 C2 1.378(3)
C1 C6 1.388(3)
C2 C3 1.382(3)
C2 H2 0.9300
C3 C4 1.384(4)
C3 H3 0.9300
C4 C5 1.367(4)
C4 H4 0.9300
C5 C6 1.384(3)
C5 H5 0.9300
C6 H6 0.9300
C7 C8 1.515(3)
C8 C9 1.530(3)
C8 C12 1.538(3)
C8 H8 0.9800
C9 C10 1.347(3)
C9 C14 1.482(3)
C10 C20 1.485(3)
C10 C11 1.502(3)
C11 C12 1.544(3)
C11 H11A 0.9700
C11 H11B 0.9700
C12 C13 1.512(3)
C12 H12 0.9800
C14 C19 1.386(3)
C14 C15 1.392(3)
C15 C16 1.387(3)
C15 H15 0.9300
C16 C17 1.369(4)
C16 H16 0.9300
C17 C18 1.379(4)
C18 C19 1.376(3)
C18 H18 0.9300
C19 H19 0.9300
C21 C22 1.444(5)
C21 H21A 0.9700
C21 H21B 0.9700
C22 H22A 0.9600
C22 H22B 0.9600
C22 H22C 0.9600

loop_
_geom_torsion_atom_site_label_1
_geom_torsion_atom_site_label_2
_geom_torsion_atom_site_label_3
_geom_torsion_atom_site_label_4
_geom_torsion
C13 N1 C1 C2 -127.1(2)
C7 N1 C1 C2 54.3(3)
C13 N1 C1 C6 52.2(3)
C7 N1 C1 C6 -126.4(2)
C6 C1 C2 C3 1.5(3)
N1 C1 C2 C3 -179.2(2)
C1 C2 C3 C4 -1.6(4)
C2 C3 C4 C5 0.3(4)
C3 C4 C5 C6 1.2(4)
C4 C5 C6 C1 -1.4(4)
C2 C1 C6 C5 0.0(3)
N1 C1 C6 C5 -179.3(2)
C13 N1 C7 O1 -176.5(2)
C1 N1 C7 O1 2.3(3)
C13 N1 C7 C8 2.2(2)
C1 N1 C7 C8 -179.08(18)
O1 C7 C8 C9 -72.7(3)
N1 C7 C8 C9 108.8(2)
O1 C7 C8 C12 172.9(2)
N1 C7 C8 C12 -5.7(2)
C7 C8 C9 C10 -120.8(2)
C12 C8 C9 C10 -5.9(2)
C7 C8 C9 C14 61.6(2)
C12 C8 C9 C14 176.57(17)
C14 C9 C10 C20 9.9(4)
C8 C9 C10 C20 -167.4(2)
C14 C9 C10 C11 -178.9(2)
C8 C9 C10 C11 3.8(3)
C9 C10 C11 C12 -0.1(3)
C20 C10 C11 C12 171.7(2)
C7 C8 C12 C13 6.8(2)
C9 C8 C12 C13 -114.11(19)
C7 C8 C12 C11 126.47(19)
C9 C8 C12 C11 5.6(2)
C10 C11 C12 C13 110.4(2)
C10 C11 C12 C8 -3.6(2)
C7 N1 C13 O2 -177.8(2)
C1 N1 C13 O2 3.4(3)
C7 N1 C13 C12 2.4(2)
C1 N1 C13 C12 -176.34(19)
C8 C12 C13 O2 174.5(2)
C11 C12 C13 O2 58.7(3)
C8 C12 C13 N1 -5.8(2)
C11 C12 C13 N1 -121.51(19)
C10 C9 C14 C19 31.7(3)
C8 C9 C14 C19 -151.2(2)
C10 C9 C14 C15 -148.1(2)
C8 C9 C14 C15 29.0(3)
C19 C14 C15 C16 -3.0(3)
C9 C14 C15 C16 176.8(2)
C14 C15 C16 C17 0.7(4)
C15 C16 C17 C18 1.8(4)
C15 C16 C17 Cl1 -177.3(2)
C16 C17 C18 C19 -1.8(4)
Cl1 C17 C18 C19 177.3(2)
C17 C18 C19 C14 -0.7(4)
C15 C14 C19 C18 3.0(4)
C9 C14 C19 C18 -176.8(2)
C21 O4 C20 O3 0.6(4)
C21 O4 C20 C10 -177.2(2)
C9 C10 C20 O3 34.3(4)
C11 C10 C20 O3 -136.4(3)
C9 C10 C20 O4 -147.9(2)
C11 C10 C20 O4 41.4(3)
C20 O4 C21 C22 -176.3(3)
